data_4024696
loop_
_publ_author_name
'Bo Yao'
'De-Xian Wang'
'Han-Yuan Gong'
'Zhi-Tang Huang'
'Mei-Xiang Wang'

_publ_section_title
;
Synthesis, Structure, and Reactions of NH-Bridged Calix[m]arene[n]pyridines
;
_journal_name_full 'Journal of Organic Chemistry'
_journal_page_first 5361
_journal_page_last 5368
_journal_paper_doi 10.1021/jo900826n
_journal_volume 74
_journal_year 2009
_chemical_formula_moiety 'C22 H18 N6'
_chemical_formula_sum 'C22 H18 N6'
_chemical_formula_weight 366.42
_chemical_name_systematic
; 
 ? 
;
_space_group_IT_number 2
_symmetry_cell_setting triclinic
_symmetry_space_group_name_Hall '-P 1'
_symmetry_space_group_name_H-M 'P -1'
_atom_sites_solution_hydrogens geom
_atom_sites_solution_primary direct
_atom_sites_solution_secondary difmap
_audit_creation_method SHELXL-97
_cell_angle_alpha 98.76(3)
_cell_angle_beta 101.25(3)
_cell_angle_gamma 97.86(3)
_cell_formula_units_Z 4
_cell_length_a 8.3972(17)
_cell_length_b 10.175(2)
_cell_length_c 21.221(4)
_cell_measurement_reflns_used 6720
_cell_measurement_temperature 173(2)
_cell_measurement_theta_max 25.00
_cell_measurement_theta_min 1.99
_cell_volume 1731.5(6)
_computing_cell_refinement 'Rapid Auto(Rigaku 2001)'
_computing_data_collection 'Rapid Auto(Rigaku 2001)'
_computing_data_reduction 'Rapid Auto(Rigaku 2001)'
_computing_structure_refinement 'SHELXL-97 (Sheldrick, 1997)'
_computing_structure_solution 'SHELXS-97 (Sheldrick, 1990)'
_diffrn_ambient_temperature 173(2)
_diffrn_measured_fraction_theta_full 0.999
_diffrn_measured_fraction_theta_max 0.999
_diffrn_measurement_device_type 'Rigaku raxis Rapid IP'
_diffrn_measurement_method oscillation
_diffrn_radiation_monochromator graphite
_diffrn_radiation_source 'fine-focus sealed tube'
_diffrn_radiation_type MoK\a
_diffrn_radiation_wavelength 0.71073
_diffrn_reflns_av_R_equivalents 0.0259
_diffrn_reflns_av_sigmaI/netI 0.0395
_diffrn_reflns_limit_h_max 9
_diffrn_reflns_limit_h_min -9
_diffrn_reflns_limit_k_max 12
_diffrn_reflns_limit_k_min -12
_diffrn_reflns_limit_l_max 25
_diffrn_reflns_limit_l_min -25
_diffrn_reflns_number 11252
_diffrn_reflns_theta_full 25.00
_diffrn_reflns_theta_max 25.00
_diffrn_reflns_theta_min 1.99
_exptl_absorpt_coefficient_mu 0.088
_exptl_absorpt_correction_T_max 0.9749
_exptl_absorpt_correction_T_min 0.9639
_exptl_absorpt_correction_type empirical
_exptl_absorpt_process_details abscor
_exptl_crystal_colour colorless
_exptl_crystal_density_diffrn 1.406
_exptl_crystal_density_method 'not measured'
_exptl_crystal_description Prism
_exptl_crystal_F_000 768
_exptl_crystal_size_max 0.42
_exptl_crystal_size_mid 0.30
_exptl_crystal_size_min 0.29
_refine_diff_density_max 0.490
_refine_diff_density_min -0.566
_refine_diff_density_rms 0.052
_refine_ls_extinction_method none
_refine_ls_goodness_of_fit_ref 1.123
_refine_ls_hydrogen_treatment constr
_refine_ls_matrix_type full
_refine_ls_number_parameters 505
_refine_ls_number_reflns 6071
_refine_ls_number_restraints 0
_refine_ls_restrained_S_all 1.123
_refine_ls_R_factor_all 0.0829
_refine_ls_R_factor_gt 0.0627
_refine_ls_shift/su_max 0.000
_refine_ls_shift/su_mean 0.000
_refine_ls_structure_factor_coef Fsqd
_refine_ls_weighting_details 'calc w=1/[\s^2^(Fo^2^)+(0.0658P)^2^+1.2864P] where P=(Fo^2^+2Fc^2^)/3'
_refine_ls_weighting_scheme calc
_refine_ls_wR_factor_gt 0.1436
_refine_ls_wR_factor_ref 0.1529
_reflns_number_gt 5015
_reflns_number_total 6071
_reflns_threshold_expression >2sigma(I)
_cod_data_source_file jo900826n_si_002.cif
_cod_data_source_block sx2323
_cod_original_sg_symbol_H-M P-1
_cod_database_code 4024696

loop_
_symmetry_equiv_pos_as_xyz
'x, y, z'
'-x, -y, -z'

loop_
_atom_site_label
_atom_site_type_symbol
_atom_site_fract_x
_atom_site_fract_y
_atom_site_fract_z
_atom_site_U_iso_or_equiv
_atom_site_adp_type
_atom_site_occupancy
_atom_site_symmetry_multiplicity
_atom_site_calc_flag
_atom_site_refinement_flags
_atom_site_disorder_assembly
_atom_site_disorder_group
N1A N 0.0818(3) 0.7760(2) 0.43737(11) 0.0282(5) Uani 1 1 d . . .
N1B N -0.2683(3) 0.8521(2) 0.15476(11) 0.0329(5) Uani 1 1 d . . .
N2A N -0.0432(3) 0.5506(2) 0.39113(11) 0.0319(5) Uani 1 1 d . . .
H2AA H -0.0090 0.4810 0.3712 0.038 Uiso 1 1 calc R . .
N2B N -0.5266(3) 0.7490(2) 0.17153(12) 0.0349(6) Uani 1 1 d . . .
H2BA H -0.5724 0.7190 0.2017 0.042 Uiso 1 1 calc R . .
N3A N -0.5133(3) 0.7844(2) 0.39211(11) 0.0316(5) Uani 1 1 d . . .
H3AA H -0.5560 0.7951 0.4269 0.038 Uiso 1 1 calc R . .
N3B N -0.7052(3) 1.0222(2) 0.01176(11) 0.0315(5) Uani 1 1 d . . .
H3BA H -0.7570 1.0110 -0.0295 0.038 Uiso 1 1 calc R . .
N4A N -0.3560(3) 0.9280(2) 0.34230(10) 0.0271(5) Uani 1 1 d . . .
N4B N -0.4926(3) 1.1783(2) 0.09007(11) 0.0328(5) Uani 1 1 d . . .
N5B N -0.2798(3) 1.3398(2) 0.16599(12) 0.0357(6) Uani 1 1 d . . .
H5BA H -0.2826 1.3955 0.2016 0.043 Uiso 1 1 calc R . .
N5A N -0.1897(3) 1.0715(2) 0.29517(11) 0.0306(5) Uani 1 1 d . . .
H5AA H -0.1848 1.0836 0.2554 0.037 Uiso 1 1 calc R . .
N6A N 0.2099(3) 1.0015(2) 0.48425(10) 0.0290(5) Uani 1 1 d . . .
H6AA H 0.2638 1.0522 0.5217 0.035 Uiso 1 1 calc R . .
N6B N -0.0103(3) 0.9514(2) 0.13773(11) 0.0334(6) Uani 1 1 d . . .
H6BA H 0.0458 0.9173 0.1102 0.040 Uiso 1 1 calc R . .
C1A C 0.1978(3) 0.8635(3) 0.48275(12) 0.0269(6) Uani 1 1 d . . .
C1B C -0.1016(3) 0.8620(3) 0.16803(13) 0.0282(6) Uani 1 1 d . . .
C2A C 0.3140(3) 0.8213(3) 0.52867(13) 0.0302(6) Uani 1 1 d . . .
H2AB H 0.3958 0.8854 0.5598 0.036 Uiso 1 1 calc R . .
C2B C -0.0184(4) 0.7882(3) 0.20868(13) 0.0347(7) Uani 1 1 d . . .
H2BB H 0.0976 0.7939 0.2150 0.042 Uiso 1 1 calc R . .
C3A C 0.3075(4) 0.6856(3) 0.52774(13) 0.0331(6) Uani 1 1 d . . .
H3AB H 0.3868 0.6545 0.5578 0.040 Uiso 1 1 calc R . .
C3B C -0.1084(4) 0.7060(3) 0.23987(14) 0.0378(7) Uani 1 1 d . . .
H3BB H -0.0535 0.6572 0.2696 0.045 Uiso 1 1 calc R . .
C4B C -0.2765(4) 0.6943(3) 0.22823(13) 0.0335(7) Uani 1 1 d . . .
H4BB H -0.3388 0.6374 0.2495 0.040 Uiso 1 1 calc R . .
C4A C 0.1853(4) 0.5941(3) 0.48298(13) 0.0318(6) Uani 1 1 d . . .
H4AB H 0.1766 0.4999 0.4827 0.038 Uiso 1 1 calc R . .
C5B C -0.3547(4) 0.7675(2) 0.18445(13) 0.0293(6) Uani 1 1 d . . .
C5A C 0.0763(3) 0.6433(3) 0.43866(13) 0.0271(6) Uani 1 1 d . . .
C6A C -0.2112(3) 0.5568(3) 0.37184(13) 0.0290(6) Uani 1 1 d . . .
C6B C -0.6363(4) 0.7719(3) 0.11695(13) 0.0308(6) Uani 1 1 d . . .
C7A C -0.3142(4) 0.4423(3) 0.33191(13) 0.0327(6) Uani 1 1 d . . .
H7AA H -0.2688 0.3657 0.3174 0.039 Uiso 1 1 calc R . .
C7B C -0.7758(4) 0.6739(3) 0.08963(15) 0.0358(7) Uani 1 1 d . . .
H7BA H -0.7947 0.5950 0.1078 0.043 Uiso 1 1 calc R . .
C8B C -0.8866(4) 0.6929(3) 0.03568(15) 0.0386(7) Uani 1 1 d . . .
H8BA H -0.9817 0.6264 0.0166 0.046 Uiso 1 1 calc R . .
C8A C -0.4816(4) 0.4405(3) 0.31354(14) 0.0369(7) Uani 1 1 d . . .
H8AA H -0.5510 0.3621 0.2869 0.044 Uiso 1 1 calc R . .
C9B C -0.8600(4) 0.8074(3) 0.00952(14) 0.0327(6) Uani 1 1 d . . .
H9BA H -0.9352 0.8197 -0.0279 0.039 Uiso 1 1 calc R . .
C9A C -0.5492(4) 0.5524(3) 0.33366(14) 0.0336(6) Uani 1 1 d . . .
H9AA H -0.6643 0.5513 0.3210 0.040 Uiso 1 1 calc R . .
C10A C -0.4462(3) 0.6657(3) 0.37255(13) 0.0289(6) Uani 1 1 d . . .
C10B C -0.7208(3) 0.9056(3) 0.03871(13) 0.0277(6) Uani 1 1 d . . .
C11A C -0.2790(3) 0.6688(3) 0.39206(12) 0.0260(6) Uani 1 1 d . . .
H11A H -0.2105 0.7471 0.4192 0.031 Uiso 1 1 calc R . .
C11B C -0.6106(3) 0.8877(2) 0.09199(12) 0.0233(5) Uani 1 1 d . . .
H11B H -0.5167 0.9551 0.1116 0.028 Uiso 1 1 calc R . .
C12A C -0.5060(3) 0.8827(3) 0.35190(12) 0.0261(6) Uani 1 1 d . . .
C12B C -0.6227(3) 1.1529(3) 0.03828(12) 0.0267(6) Uani 1 1 d . . .
C13B C -0.6832(4) 1.2557(3) 0.00935(14) 0.0325(6) Uani 1 1 d . . .
H13A H -0.7736 1.2349 -0.0274 0.039 Uiso 1 1 calc R . .
C13A C -0.6474(3) 0.9290(3) 0.32574(13) 0.0319(6) Uani 1 1 d . . .
H13B H -0.7507 0.8971 0.3349 0.038 Uiso 1 1 calc R . .
C14A C -0.6326(4) 1.0233(3) 0.28580(14) 0.0354(7) Uani 1 1 d . . .
H14A H -0.7272 1.0571 0.2669 0.043 Uiso 1 1 calc R . .
C14B C -0.6104(4) 1.3869(3) 0.03467(14) 0.0363(7) Uani 1 1 d . . .
H14B H -0.6516 1.4582 0.0162 0.044 Uiso 1 1 calc R . .
C15A C -0.4823(4) 1.0685(3) 0.27323(13) 0.0333(7) Uani 1 1 d . . .
H15A H -0.4720 1.1306 0.2445 0.040 Uiso 1 1 calc R . .
C15B C -0.4763(4) 1.4155(3) 0.08731(14) 0.0361(7) Uani 1 1 d . . .
H15B H -0.4249 1.5061 0.1053 0.043 Uiso 1 1 calc R . .
C16A C -0.3441(3) 1.0201(2) 0.30415(12) 0.0264(6) Uani 1 1 d . . .
C16B C -0.4189(3) 1.3095(3) 0.11316(13) 0.0302(6) Uani 1 1 d . . .
C17B C -0.1361(4) 1.2827(3) 0.16298(13) 0.0302(6) Uani 1 1 d . . .
C17A C -0.0403(3) 1.1065(3) 0.34225(12) 0.0258(6) Uani 1 1 d . . .
C18A C 0.0625(3) 1.2255(3) 0.34085(13) 0.0311(6) Uani 1 1 d . . .
H18A H 0.0344 1.2757 0.3073 0.037 Uiso 1 1 calc R . .
C18B C 0.0133(4) 1.3685(3) 0.17053(14) 0.0362(7) Uani 1 1 d . . .
H18B H 0.0191 1.4636 0.1785 0.043 Uiso 1 1 calc R . .
C19A C 0.2049(4) 1.2696(3) 0.38855(14) 0.0345(7) Uani 1 1 d . . .
H19A H 0.2743 1.3514 0.3881 0.041 Uiso 1 1 calc R . .
C19B C 0.1532(4) 1.3127(3) 0.16618(14) 0.0383(7) Uani 1 1 d . . .
H19B H 0.2554 1.3701 0.1706 0.046 Uiso 1 1 calc R . .
C20A C 0.2478(3) 1.1961(3) 0.43692(14) 0.0311(6) Uani 1 1 d . . .
H20A H 0.3435 1.2291 0.4708 0.037 Uiso 1 1 calc R . .
C20B C 0.1456(4) 1.1749(3) 0.15561(13) 0.0327(6) Uani 1 1 d . . .
H20B H 0.2418 1.1370 0.1526 0.039 Uiso 1 1 calc R . .
C21A C 0.1503(3) 1.0733(2) 0.43596(12) 0.0244(6) Uani 1 1 d . . .
C21B C -0.0048(3) 1.0919(3) 0.14936(12) 0.0269(6) Uani 1 1 d . . .
C22B C -0.1440(3) 1.1456(2) 0.15309(12) 0.0216(5) Uani 1 1 d . . .
H22A H -0.2460 1.0880 0.1488 0.026 Uiso 1 1 calc R . .
C22A C 0.0057(3) 1.0290(3) 0.38900(12) 0.0240(5) Uani 1 1 d . . .
H22B H -0.0618 0.9459 0.3887 0.029 Uiso 1 1 calc R . .

loop_
_atom_site_aniso_label
_atom_site_aniso_U_11
_atom_site_aniso_U_22
_atom_site_aniso_U_33
_atom_site_aniso_U_23
_atom_site_aniso_U_13
_atom_site_aniso_U_12
N1A 0.0294(13) 0.0259(12) 0.0273(12) 0.0028(9) 0.0046(10) 0.0032(9)
N1B 0.0377(14) 0.0276(12) 0.0329(13) 0.0012(10) 0.0104(11) 0.0052(10)
N2A 0.0358(14) 0.0220(11) 0.0356(13) 0.0016(10) 0.0026(11) 0.0084(10)
N2B 0.0434(15) 0.0306(13) 0.0370(14) 0.0148(10) 0.0171(11) 0.0065(11)
N3A 0.0315(13) 0.0391(13) 0.0279(12) 0.0076(10) 0.0130(10) 0.0084(10)
N3B 0.0348(13) 0.0316(12) 0.0224(12) 0.0025(10) -0.0020(10) 0.0011(10)
N4A 0.0284(13) 0.0260(11) 0.0260(12) 0.0030(9) 0.0045(9) 0.0052(9)
N4B 0.0314(13) 0.0333(13) 0.0313(13) 0.0001(10) 0.0097(10) 0.0000(10)
N5B 0.0419(15) 0.0282(12) 0.0320(13) -0.0061(10) 0.0078(11) 0.0026(10)
N5A 0.0380(14) 0.0330(12) 0.0209(11) 0.0076(10) 0.0051(10) 0.0059(10)
N6A 0.0306(13) 0.0271(12) 0.0229(11) -0.0008(9) -0.0030(10) 0.0017(9)
N6B 0.0320(13) 0.0341(13) 0.0363(13) 0.0021(10) 0.0150(11) 0.0070(10)
C1A 0.0283(15) 0.0284(14) 0.0244(13) 0.0029(11) 0.0103(11) 0.0025(11)
C1B 0.0295(15) 0.0266(14) 0.0257(14) -0.0041(11) 0.0079(11) 0.0026(11)
C2A 0.0314(15) 0.0346(15) 0.0212(13) 0.0007(11) 0.0027(11) 0.0036(12)
C2B 0.0321(16) 0.0373(16) 0.0294(15) -0.0021(12) 0.0027(12) 0.0035(12)
C3A 0.0333(16) 0.0389(16) 0.0285(15) 0.0106(12) 0.0048(12) 0.0087(13)
C3B 0.0482(19) 0.0345(16) 0.0267(15) 0.0031(12) 0.0012(13) 0.0060(13)
C4B 0.0467(19) 0.0271(14) 0.0264(14) 0.0033(11) 0.0112(13) 0.0031(12)
C4A 0.0380(17) 0.0275(14) 0.0322(15) 0.0102(12) 0.0094(13) 0.0062(12)
C5B 0.0413(17) 0.0204(13) 0.0266(14) -0.0008(11) 0.0132(12) 0.0038(11)
C5A 0.0293(15) 0.0258(14) 0.0259(14) 0.0040(11) 0.0074(11) 0.0026(11)
C6A 0.0383(16) 0.0251(14) 0.0230(13) 0.0091(11) 0.0038(12) 0.0028(11)
C6B 0.0384(17) 0.0283(14) 0.0310(15) 0.0052(12) 0.0168(13) 0.0111(12)
C7A 0.0415(17) 0.0255(14) 0.0291(15) 0.0068(11) 0.0014(13) 0.0055(12)
C7B 0.0432(18) 0.0236(14) 0.0472(18) 0.0116(13) 0.0200(14) 0.0079(12)
C8B 0.0368(17) 0.0284(15) 0.0499(19) 0.0039(13) 0.0123(14) 0.0029(12)
C8A 0.0423(18) 0.0273(15) 0.0343(16) 0.0057(12) -0.0021(13) -0.0027(12)
C9B 0.0323(16) 0.0341(15) 0.0305(15) 0.0023(12) 0.0070(12) 0.0051(12)
C9A 0.0283(15) 0.0369(16) 0.0345(15) 0.0124(13) 0.0039(12) -0.0008(12)
C10A 0.0315(16) 0.0305(14) 0.0267(14) 0.0108(11) 0.0078(12) 0.0042(12)
C10B 0.0322(15) 0.0258(14) 0.0266(14) 0.0025(11) 0.0105(12) 0.0068(11)
C11A 0.0320(15) 0.0242(13) 0.0208(13) 0.0056(10) 0.0049(11) 0.0010(11)
C11B 0.0279(14) 0.0186(12) 0.0225(13) 0.0009(10) 0.0062(11) 0.0034(10)
C12A 0.0263(15) 0.0262(13) 0.0216(13) -0.0044(10) 0.0035(11) 0.0029(11)
C12B 0.0228(14) 0.0310(14) 0.0242(13) -0.0009(11) 0.0070(11) 0.0010(11)
C13B 0.0315(16) 0.0340(15) 0.0306(15) 0.0023(12) 0.0059(12) 0.0067(12)
C13A 0.0275(15) 0.0346(15) 0.0288(15) -0.0032(12) 0.0019(12) 0.0058(12)
C14A 0.0335(17) 0.0331(15) 0.0351(16) -0.0009(13) -0.0035(13) 0.0138(13)
C14B 0.0387(17) 0.0330(16) 0.0388(17) 0.0062(13) 0.0111(14) 0.0084(13)
C15A 0.0422(18) 0.0247(14) 0.0296(15) 0.0028(11) -0.0001(13) 0.0088(12)
C15B 0.0421(18) 0.0259(14) 0.0386(17) -0.0005(12) 0.0135(14) 0.0006(12)
C16A 0.0347(16) 0.0204(13) 0.0217(13) -0.0006(10) 0.0042(11) 0.0045(11)
C16B 0.0323(16) 0.0255(14) 0.0314(15) -0.0033(11) 0.0150(12) -0.0020(11)
C17B 0.0394(17) 0.0298(14) 0.0205(13) 0.0058(11) 0.0062(12) 0.0021(12)
C17A 0.0303(15) 0.0276(14) 0.0223(13) 0.0037(11) 0.0091(11) 0.0103(11)
C18A 0.0384(17) 0.0287(14) 0.0299(15) 0.0093(12) 0.0113(13) 0.0082(12)
C18B 0.0423(18) 0.0281(15) 0.0367(16) 0.0110(12) 0.0055(13) 0.0003(13)
C19A 0.0349(17) 0.0257(14) 0.0437(17) 0.0074(13) 0.0137(14) 0.0001(12)
C19B 0.0353(17) 0.0402(17) 0.0362(16) 0.0148(13) 0.0018(13) -0.0048(13)
C20A 0.0267(15) 0.0319(15) 0.0327(15) 0.0022(12) 0.0062(12) 0.0029(11)
C20B 0.0318(16) 0.0411(17) 0.0269(14) 0.0131(12) 0.0047(12) 0.0065(12)
C21A 0.0251(14) 0.0242(13) 0.0239(13) 0.0013(10) 0.0078(11) 0.0049(10)
C21B 0.0285(15) 0.0341(15) 0.0174(12) 0.0068(11) 0.0037(11) 0.0033(11)
C22B 0.0226(13) 0.0200(12) 0.0220(13) 0.0052(10) 0.0057(10) -0.0001(10)
C22A 0.0245(14) 0.0230(13) 0.0254(13) 0.0036(10) 0.0079(11) 0.0046(10)

loop_
_atom_type_symbol
_atom_type_description
_atom_type_scat_dispersion_real
_atom_type_scat_dispersion_imag
_atom_type_scat_source
C C 0.0033 0.0016 'International Tables Vol C Tables 4.2.6.8 and 6.1.1.4'
H H 0.0000 0.0000 'International Tables Vol C Tables 4.2.6.8 and 6.1.1.4'
N N 0.0061 0.0033 'International Tables Vol C Tables 4.2.6.8 and 6.1.1.4'

loop_
_geom_angle_atom_site_label_1
_geom_angle_atom_site_label_2
_geom_angle_atom_site_label_3
_geom_angle
_geom_angle_site_symmetry_1
_geom_angle_site_symmetry_3
_geom_angle_publ_flag
C1A N1A C5A 117.5(2) . . ?
C5B N1B C1B 117.6(2) . . ?
C6A N2A C5A 127.1(2) . . ?
C6A N2A H2AA 116.4 . . ?
C5A N2A H2AA 116.4 . . ?
C5B N2B C6B 128.7(2) . . ?
C5B N2B H2BA 115.6 . . ?
C6B N2B H2BA 115.6 . . ?
C12A N3A C10A 115.7(2) . . ?
C12A N3A H3AA 122.2 . . ?
C10A N3A H3AA 122.2 . . ?
C12B N3B C10B 131.6(2) . . ?
C12B N3B H3BA 114.2 . . ?
C10B N3B H3BA 114.2 . . ?
C16A N4A C12A 118.1(2) . . ?
C12B N4B C16B 117.7(2) . . ?
C16B N5B C17B 121.7(2) . . ?
C16B N5B H5BA 119.1 . . ?
C17B N5B H5BA 119.1 . . ?
C16A N5A C17A 127.6(2) . . ?
C16A N5A H5AA 116.2 . . ?
C17A N5A H5AA 116.2 . . ?
C1A N6A C21A 130.7(2) . . ?
C1A N6A H6AA 114.7 . . ?
C21A N6A H6AA 114.7 . . ?
C21B N6B C1B 123.4(2) . . ?
C21B N6B H6BA 118.3 . . ?
C1B N6B H6BA 118.3 . . ?
N1A C1A N6A 120.4(2) . . ?
N1A C1A C2A 122.4(2) . . ?
N6A C1A C2A 117.1(2) . . ?
N1B C1B C2B 123.1(3) . . ?
N1B C1B N6B 118.0(2) . . ?
C2B C1B N6B 118.9(2) . . ?
C3A C2A C1A 118.6(3) . . ?
C3A C2A H2AB 120.7 . . ?
C1A C2A H2AB 120.7 . . ?
C3B C2B C1B 118.1(3) . . ?
C3B C2B H2BB 120.9 . . ?
C1B C2B H2BB 120.9 . . ?
C2A C3A C4A 119.8(3) . . ?
C2A C3A H3AB 120.1 . . ?
C4A C3A H3AB 120.1 . . ?
C4B C3B C2B 120.4(3) . . ?
C4B C3B H3BB 119.8 . . ?
C2B C3B H3BB 119.8 . . ?
C3B C4B C5B 118.9(3) . . ?
C3B C4B H4BB 120.6 . . ?
C5B C4B H4BB 120.6 . . ?
C5A C4A C3A 118.2(3) . . ?
C5A C4A H4AB 120.9 . . ?
C3A C4A H4AB 120.9 . . ?
N1B C5B N2B 120.8(2) . . ?
N1B C5B C4B 121.8(3) . . ?
N2B C5B C4B 117.5(2) . . ?
N1A C5A C4A 123.4(2) . . ?
N1A C5A N2A 118.2(2) . . ?
C4A C5A N2A 118.4(2) . . ?
C11A C6A C7A 119.3(3) . . ?
C11A C6A N2A 123.1(2) . . ?
C7A C6A N2A 117.6(2) . . ?
C11B C6B C7B 120.7(3) . . ?
C11B C6B N2B 121.7(3) . . ?
C7B C6B N2B 117.6(2) . . ?
C8A C7A C6A 120.2(3) . . ?
C8A C7A H7AA 119.9 . . ?
C6A C7A H7AA 119.9 . . ?
C8B C7B C6B 119.2(3) . . ?
C8B C7B H7BA 120.4 . . ?
C6B C7B H7BA 120.4 . . ?
C9B C8B C7B 120.4(3) . . ?
C9B C8B H8BA 119.8 . . ?
C7B C8B H8BA 119.8 . . ?
C7A C8A C9A 120.5(3) . . ?
C7A C8A H8AA 119.8 . . ?
C9A C8A H8AA 119.8 . . ?
C8B C9B C10B 119.2(3) . . ?
C8B C9B H9BA 120.4 . . ?
C10B C9B H9BA 120.4 . . ?
C10A C9A C8A 119.0(3) . . ?
C10A C9A H9AA 120.5 . . ?
C8A C9A H9AA 120.5 . . ?
C11A C10A C9A 121.4(3) . . ?
C11A C10A N3A 118.8(2) . . ?
C9A C10A N3A 119.8(3) . . ?
C11B C10B N3B 122.9(2) . . ?
C11B C10B C9B 120.7(2) . . ?
N3B C10B C9B 116.3(2) . . ?
C10A C11A C6A 119.6(3) . . ?
C10A C11A H11A 120.2 . . ?
C6A C11A H11A 120.2 . . ?
C10B C11B C6B 119.7(3) . . ?
C10B C11B H11B 120.2 . . ?
C6B C11B H11B 120.2 . . ?
N4A C12A C13A 123.5(3) . . ?
N4A C12A N3A 116.2(2) . . ?
C13A C12A N3A 120.3(2) . . ?
N4B C12B N3B 121.4(2) . . ?
N4B C12B C13B 122.3(2) . . ?
N3B C12B C13B 116.3(2) . . ?
C14B C13B C12B 119.0(3) . . ?
C14B C13B H13A 120.5 . . ?
C12B C13B H13A 120.5 . . ?
C14A C13A C12A 117.4(3) . . ?
C14A C13A H13B 121.3 . . ?
C12A C13A H13B 121.3 . . ?
C15A C14A C13A 120.5(3) . . ?
C15A C14A H14A 119.7 . . ?
C13A C14A H14A 119.7 . . ?
C13B C14B C15B 119.8(3) . . ?
C13B C14B H14B 120.1 . . ?
C15B C14B H14B 120.1 . . ?
C14A C15A C16A 118.1(3) . . ?
C14A C15A H15A 121.0 . . ?
C16A C15A H15A 121.0 . . ?
C16B C15B C14B 118.8(3) . . ?
C16B C15B H15B 120.6 . . ?
C14B C15B H15B 120.6 . . ?
N4A C16A N5A 119.1(2) . . ?
N4A C16A C15A 122.3(3) . . ?
N5A C16A C15A 118.7(2) . . ?
N4B C16B C15B 122.4(3) . . ?
N4B C16B N5B 119.4(2) . . ?
C15B C16B N5B 118.2(2) . . ?
C22B C17B C18B 120.6(3) . . ?
C22B C17B N5B 120.5(2) . . ?
C18B C17B N5B 118.9(2) . . ?
C22A C17A C18A 120.2(2) . . ?
C22A C17A N5A 122.9(2) . . ?
C18A C17A N5A 117.0(2) . . ?
C19A C18A C17A 119.5(3) . . ?
C19A C18A H18A 120.2 . . ?
C17A C18A H18A 120.2 . . ?
C19B C18B C17B 118.9(3) . . ?
C19B C18B H18B 120.6 . . ?
C17B C18B H18B 120.6 . . ?
C18A C19A C20A 120.6(3) . . ?
C18A C19A H19A 119.7 . . ?
C20A C19A H19A 119.7 . . ?
C20B C19B C18B 120.7(3) . . ?
C20B C19B H19B 119.6 . . ?
C18B C19B H19B 119.6 . . ?
C19A C20A C21A 119.8(3) . . ?
C19A C20A H20A 120.1 . . ?
C21A C20A H20A 120.1 . . ?
C19B C20B C21B 119.1(3) . . ?
C19B C20B H20B 120.5 . . ?
C21B C20B H20B 120.5 . . ?
C22A C21A C20A 120.1(2) . . ?
C22A C21A N6A 124.3(2) . . ?
C20A C21A N6A 115.7(2) . . ?
C22B C21B C20B 120.8(2) . . ?
C22B C21B N6B 121.0(2) . . ?
C20B C21B N6B 118.2(2) . . ?
C21B C22B C17B 119.9(2) . . ?
C21B C22B H22A 120.1 . . ?
C17B C22B H22A 120.1 . . ?
C21A C22A C17A 119.7(2) . . ?
C21A C22A H22B 120.1 . . ?
C17A C22A H22B 120.1 . . ?

loop_
_geom_bond_atom_site_label_1
_geom_bond_atom_site_label_2
_geom_bond_distance
_geom_bond_site_symmetry_2
_geom_bond_publ_flag
N1A C1A 1.343(3) . ?
N1A C5A 1.349(3) . ?
N1B C5B 1.356(4) . ?
N1B C1B 1.359(4) . ?
N2A C6A 1.403(4) . ?
N2A C5A 1.404(4) . ?
N2A H2AA 0.8800 . ?
N2B C5B 1.397(4) . ?
N2B C6B 1.403(4) . ?
N2B H2BA 0.8800 . ?
N3A C12A 1.412(4) . ?
N3A C10A 1.440(3) . ?
N3A H3AA 0.8800 . ?
N3B C12B 1.391(3) . ?
N3B C10B 1.394(3) . ?
N3B H3BA 0.8800 . ?
N4A C16A 1.334(3) . ?
N4A C12A 1.346(3) . ?
N4B C12B 1.355(3) . ?
N4B C16B 1.364(3) . ?
N5B C16B 1.415(4) . ?
N5B C17B 1.417(4) . ?
N5B H5BA 0.8800 . ?
N5A C16A 1.390(4) . ?
N5A C17A 1.407(3) . ?
N5A H5AA 0.8800 . ?
N6A C1A 1.389(3) . ?
N6A C21A 1.401(3) . ?
N6A H6AA 0.8800 . ?
N6B C21B 1.405(3) . ?
N6B C1B 1.417(4) . ?
N6B H6BA 0.8800 . ?
C1A C2A 1.399(4) . ?
C1B C2B 1.379(4) . ?
C2A C3A 1.372(4) . ?
C2A H2AB 0.9500 . ?
C2B C3B 1.378(4) . ?
C2B H2BB 0.9500 . ?
C3A C4A 1.382(4) . ?
C3A H3AB 0.9500 . ?
C3B C4B 1.369(4) . ?
C3B H3BB 0.9500 . ?
C4B C5B 1.398(4) . ?
C4B H4BB 0.9500 . ?
C4A C5A 1.381(4) . ?
C4A H4AB 0.9500 . ?
C6A C11A 1.389(4) . ?
C6A C7A 1.401(4) . ?
C6B C11B 1.372(4) . ?
C6B C7B 1.393(4) . ?
C7A C8A 1.380(4) . ?
C7A H7AA 0.9500 . ?
C7B C8B 1.384(4) . ?
C7B H7BA 0.9500 . ?
C8B C9B 1.375(4) . ?
C8B H8BA 0.9500 . ?
C8A C9A 1.387(4) . ?
C8A H8AA 0.9500 . ?
C9B C10B 1.399(4) . ?
C9B H9BA 0.9500 . ?
C9A C10A 1.384(4) . ?
C9A H9AA 0.9500 . ?
C10A C11A 1.379(4) . ?
C10B C11B 1.367(4) . ?
C11A H11A 0.9500 . ?
C11B H11B 0.9500 . ?
C12A C13A 1.384(4) . ?
C12B C13B 1.395(4) . ?
C13B C14B 1.370(4) . ?
C13B H13A 0.9500 . ?
C13A C14A 1.383(4) . ?
C13A H13B 0.9500 . ?
C14A C15A 1.373(4) . ?
C14A H14A 0.9500 . ?
C14B C15B 1.386(4) . ?
C14B H14B 0.9500 . ?
C15A C16A 1.406(4) . ?
C15A H15A 0.9500 . ?
C15B C16B 1.384(4) . ?
C15B H15B 0.9500 . ?
C17B C22B 1.369(4) . ?
C17B C18B 1.393(4) . ?
C17A C22A 1.388(4) . ?
C17A C18A 1.395(4) . ?
C18A C19A 1.378(4) . ?
C18A H18A 0.9500 . ?
C18B C19B 1.386(4) . ?
C18B H18B 0.9500 . ?
C19A C20A 1.381(4) . ?
C19A H19A 0.9500 . ?
C19B C20B 1.376(4) . ?
C19B H19B 0.9500 . ?
C20A C21A 1.392(4) . ?
C20A H20A 0.9500 . ?
C20B C21B 1.391(4) . ?
C20B H20B 0.9500 . ?
C21A C22A 1.382(4) . ?
C21B C22B 1.368(4) . ?
C22B H22A 0.9500 . ?
C22A H22B 0.9500 . ?

loop_
_geom_torsion_atom_site_label_1
_geom_torsion_atom_site_label_2
_geom_torsion_atom_site_label_3
_geom_torsion_atom_site_label_4
_geom_torsion
_geom_torsion_site_symmetry_1
_geom_torsion_site_symmetry_2
_geom_torsion_site_symmetry_3
_geom_torsion_site_symmetry_4
_geom_torsion_publ_flag
C5A N1A C1A N6A -179.8(2) . . . . ?
C5A N1A C1A C2A 2.4(4) . . . . ?
C21A N6A C1A N1A -19.5(4) . . . . ?
C21A N6A C1A C2A 158.4(3) . . . . ?
C5B N1B C1B C2B 1.5(4) . . . . ?
C5B N1B C1B N6B -179.3(2) . . . . ?
C21B N6B C1B N1B 63.7(3) . . . . ?
C21B N6B C1B C2B -117.1(3) . . . . ?
N1A C1A C2A C3A -0.9(4) . . . . ?
N6A C1A C2A C3A -178.8(2) . . . . ?
N1B C1B C2B C3B -3.5(4) . . . . ?
N6B C1B C2B C3B 177.3(2) . . . . ?
C1A C2A C3A C4A -1.5(4) . . . . ?
C1B C2B C3B C4B 2.8(4) . . . . ?
C2B C3B C4B C5B -0.3(4) . . . . ?
C2A C3A C4A C5A 2.3(4) . . . . ?
C1B N1B C5B N2B -178.0(2) . . . . ?
C1B N1B C5B C4B 1.2(4) . . . . ?
C6B N2B C5B N1B 22.0(4) . . . . ?
C6B N2B C5B C4B -157.2(3) . . . . ?
C3B C4B C5B N1B -1.8(4) . . . . ?
C3B C4B C5B N2B 177.4(2) . . . . ?
C1A N1A C5A C4A -1.5(4) . . . . ?
C1A N1A C5A N2A -179.4(2) . . . . ?
C3A C4A C5A N1A -0.8(4) . . . . ?
C3A C4A C5A N2A 177.0(2) . . . . ?
C6A N2A C5A N1A -46.8(4) . . . . ?
C6A N2A C5A C4A 135.2(3) . . . . ?
C5A N2A C6A C11A 9.0(4) . . . . ?
C5A N2A C6A C7A -169.1(3) . . . . ?
C5B N2B C6B C11B -46.0(4) . . . . ?
C5B N2B C6B C7B 135.7(3) . . . . ?
C11A C6A C7A C8A -0.7(4) . . . . ?
N2A C6A C7A C8A 177.4(2) . . . . ?
C11B C6B C7B C8B 1.8(4) . . . . ?
N2B C6B C7B C8B -179.9(2) . . . . ?
C6B C7B C8B C9B -0.4(4) . . . . ?
C6A C7A C8A C9A 0.8(4) . . . . ?
C7B C8B C9B C10B -1.0(4) . . . . ?
C7A C8A C9A C10A -0.1(4) . . . . ?
C8A C9A C10A C11A -0.7(4) . . . . ?
C8A C9A C10A N3A 177.9(2) . . . . ?
C12A N3A C10A C11A 84.5(3) . . . . ?
C12A N3A C10A C9A -94.1(3) . . . . ?
C12B N3B C10B C11B -22.7(4) . . . . ?
C12B N3B C10B C9B 155.2(3) . . . . ?
C8B C9B C10B C11B 1.0(4) . . . . ?
C8B C9B C10B N3B -177.0(2) . . . . ?
C9A C10A C11A C6A 0.8(4) . . . . ?
N3A C10A C11A C6A -177.8(2) . . . . ?
C7A C6A C11A C10A -0.1(4) . . . . ?
N2A C6A C11A C10A -178.1(2) . . . . ?
N3B C10B C11B C6B 178.2(2) . . . . ?
C9B C10B C11B C6B 0.3(4) . . . . ?
C7B C6B C11B C10B -1.7(4) . . . . ?
N2B C6B C11B C10B 180.0(2) . . . . ?
C16A N4A C12A C13A -1.7(4) . . . . ?
C16A N4A C12A N3A 179.4(2) . . . . ?
C10A N3A C12A N4A -55.1(3) . . . . ?
C10A N3A C12A C13A 126.0(3) . . . . ?
C16B N4B C12B N3B -179.8(2) . . . . ?
C16B N4B C12B C13B -1.0(4) . . . . ?
C10B N3B C12B N4B 24.4(4) . . . . ?
C10B N3B C12B C13B -154.5(3) . . . . ?
N4B C12B C13B C14B -1.0(4) . . . . ?
N3B C12B C13B C14B 177.9(2) . . . . ?
N4A C12A C13A C14A 2.4(4) . . . . ?
N3A C12A C13A C14A -178.8(2) . . . . ?
C12A C13A C14A C15A -0.2(4) . . . . ?
C12B C13B C14B C15B 1.4(4) . . . . ?
C13A C14A C15A C16A -2.5(4) . . . . ?
C13B C14B C15B C16B 0.1(4) . . . . ?
C12A N4A C16A N5A 178.0(2) . . . . ?
C12A N4A C16A C15A -1.2(4) . . . . ?
C17A N5A C16A N4A -40.2(4) . . . . ?
C17A N5A C16A C15A 139.0(3) . . . . ?
C14A C15A C16A N4A 3.2(4) . . . . ?
C14A C15A C16A N5A -175.9(2) . . . . ?
C12B N4B C16B C15B 2.6(4) . . . . ?
C12B N4B C16B N5B -178.2(2) . . . . ?
C14B C15B C16B N4B -2.1(4) . . . . ?
C14B C15B C16B N5B 178.6(3) . . . . ?
C17B N5B C16B N4B 57.0(4) . . . . ?
C17B N5B C16B C15B -123.8(3) . . . . ?
C16B N5B C17B C22B -59.4(4) . . . . ?
C16B N5B C17B C18B 120.9(3) . . . . ?
C16A N5A C17A C22A 41.1(4) . . . . ?
C16A N5A C17A C18A -138.3(3) . . . . ?
C22A C17A C18A C19A -3.9(4) . . . . ?
N5A C17A C18A C19A 175.5(2) . . . . ?
C22B C17B C18B C19B 1.6(4) . . . . ?
N5B C17B C18B C19B -178.6(3) . . . . ?
C17A C18A C19A C20A 1.0(4) . . . . ?
C17B C18B C19B C20B -1.0(4) . . . . ?
C18A C19A C20A C21A 2.8(4) . . . . ?
C18B C19B C20B C21B -0.1(4) . . . . ?
C19A C20A C21A C22A -3.9(4) . . . . ?
C19A C20A C21A N6A 175.6(2) . . . . ?
C1A N6A C21A C22A 33.0(4) . . . . ?
C1A N6A C21A C20A -146.4(3) . . . . ?
C19B C20B C21B C22B 0.5(4) . . . . ?
C19B C20B C21B N6B 179.2(2) . . . . ?
C1B N6B C21B C22B -42.3(4) . . . . ?
C1B N6B C21B C20B 139.1(3) . . . . ?
C20B C21B C22B C17B 0.1(4) . . . . ?
N6B C21B C22B C17B -178.5(2) . . . . ?
C18B C17B C22B C21B -1.2(4) . . . . ?
N5B C17B C22B C21B 179.1(2) . . . . ?
C20A C21A C22A C17A 1.0(4) . . . . ?
N6A C21A C22A C17A -178.4(2) . . . . ?
C18A C17A C22A C21A 2.9(4) . . . . ?
N5A C17A C22A C21A -176.5(2) . . . . ?
